data_7159049
loop_
_publ_author_name
'Uvarova, Ekaterina S.'
'Kutasevich, Anton V.'
'Lipatov, Egor S.'
'Mityanov, Vitaly S.'

_publ_section_title
;
 Assembly of isoxazol-5-one with 2-unsubstituted imidazole <i>N</i>-oxides
 and aldehydes.
;
_journal_issue 3
_journal_name_full 'Organic &amp; biomolecular chemistry'
_journal_page_first 651
_journal_page_last 659
_journal_paper_doi 10.1039/d2ob02157a
_journal_volume 21
_journal_year 2023
_chemical_formula_moiety 'C22 H21 N3 O3'
_chemical_formula_sum 'C22 H21 N3 O3'
_chemical_formula_weight 375.42
_space_group_crystal_system monoclinic
_space_group_IT_number 14
_space_group_name_Hall '-P 2yn'
_space_group_name_H-M_alt 'P 1 21/n 1'
_atom_sites_solution_hydrogens mixed
_audit_creation_date 2022-11-09
_audit_creation_method
;
Olex2 1.3
(compiled 2020.11.12 svn.r5f609507 for OlexSys, GUI svn.r6408)
;
_audit_update_record
;
2022-11-14 deposited with the CCDC.	2022-12-19 downloaded from the CCDC.
;
_cell_angle_alpha 90
_cell_angle_beta 111.5230(10)
_cell_angle_gamma 90
_cell_formula_units_Z 4
_cell_length_a 8.13780(10)
_cell_length_b 24.1686(4)
_cell_length_c 10.0882(2)
_cell_measurement_reflns_used 7541
_cell_measurement_temperature 100
_cell_measurement_theta_max 30.49
_cell_measurement_theta_min 2.33
_cell_volume 1845.79(5)
_computing_molecular_graphics 'Olex2 1.3 (Dolomanov et al., 2009)'
_computing_publication_material 'Olex2 1.3 (Dolomanov et al., 2009)'
_computing_structure_refinement 'XL  (Sheldrick, 2008)'
_diffrn_ambient_temperature 100.0
_diffrn_measured_fraction_theta_full 0.999
_diffrn_measured_fraction_theta_max 0.999
_diffrn_measurement_device_type 'Bruker D8 Quest'
_diffrn_measurement_method '\f and \w scans'
_diffrn_radiation_type MoK\a
_diffrn_radiation_wavelength 0.71073
_diffrn_reflns_av_R_equivalents 0.0411
_diffrn_reflns_av_unetI/netI 0.0316
_diffrn_reflns_Laue_measured_fraction_full 0.999
_diffrn_reflns_Laue_measured_fraction_max 0.999
_diffrn_reflns_limit_h_max 11
_diffrn_reflns_limit_h_min -11
_diffrn_reflns_limit_k_max 32
_diffrn_reflns_limit_k_min -32
_diffrn_reflns_limit_l_max 12
_diffrn_reflns_limit_l_min -13
_diffrn_reflns_number 24713
_diffrn_reflns_point_group_measured_fraction_full 0.999
_diffrn_reflns_point_group_measured_fraction_max 0.999
_diffrn_reflns_theta_full 25.242
_diffrn_reflns_theta_max 28.992
_diffrn_reflns_theta_min 2.328
_exptl_absorpt_coefficient_mu 0.092
_exptl_absorpt_correction_T_max 0.8622
_exptl_absorpt_correction_T_min 0.8153
_exptl_absorpt_correction_type multi-scan
_exptl_absorpt_process_details
;
SADABS-2008/1 (Bruker,2008) was used for absorption correction.
wR2(int) was 0.1238 before and 0.0503 after correction.
The Ratio of minimum to maximum transmission is 0.9456.
The \l/2 correction factor is 0.0015.
;
_exptl_crystal_colour colourless
_exptl_crystal_colour_primary colourless
_exptl_crystal_density_diffrn 1.351
_exptl_crystal_description prism
_exptl_crystal_F_000 792
_exptl_crystal_size_max 0.2
_exptl_crystal_size_mid 0.1
_exptl_crystal_size_min 0.1
_refine_diff_density_max 0.396
_refine_diff_density_min -0.357
_refine_diff_density_rms 0.048
_refine_ls_extinction_method none
_refine_ls_goodness_of_fit_ref 1.024
_refine_ls_hydrogen_treatment constr
_refine_ls_matrix_type full
_refine_ls_number_parameters 256
_refine_ls_number_reflns 4899
_refine_ls_number_restraints 0
_refine_ls_restrained_S_all 1.024
_refine_ls_R_factor_all 0.0536
_refine_ls_R_factor_gt 0.0421
_refine_ls_shift/su_max 0.001
_refine_ls_shift/su_mean 0.000
_refine_ls_structure_factor_coef Fsqd
_refine_ls_weighting_details 'w=1/[\s^2^(Fo^2^)+(0.0514P)^2^+0.7226P] where P=(Fo^2^+2Fc^2^)/3'
_refine_ls_weighting_scheme calc
_refine_ls_wR_factor_gt 0.1019
_refine_ls_wR_factor_ref 0.1092
_reflns_Friedel_coverage 0.000
_reflns_number_gt 4028
_reflns_number_total 4899
_reflns_threshold_expression 'I > 2\s(I)'
_cod_data_source_file d2ob02157a2.cif
_cod_data_source_block uvar379
_cod_depositor_comments 'Adding full bibliography for 7159049--7159052.cif.'
_cod_database_code 7159049
_shelxl_version_number 2014/6
_shelx_space_group_comment
;
The symmetry employed for this shelxl refinement is uniquely defined
by the following loop, which should always be used as a source of
symmetry information in preference to the above space-group names.
They are only intended as comments.
;
_shelx_estimated_absorpt_t_max 0.991
_shelx_estimated_absorpt_t_min 0.982
_olex2_refinement_description
;
1. Fixed Uiso
 At 1.2 times of:
  All C(H) groups, All O(H) groups
 At 1.5 times of:
  All C(H,H,H) groups
2.a Riding coordinates:
 O3(H3)
2.b Ternary CH refined with riding coordinates:
 C19(H19)
2.c Aromatic/amide H refined with riding coordinates:
 C4(H4), C2(H2), C10(H10), C12(H12), C1(H1), C7(H7), C9(H9), C6(H6), C8(H8),
 C5(H5)
2.d Idealised Me refined as rotating group:
 C21(H21A,H21B,H21C), C20(H20A,H20B,H20C), C22(H22A,H22B,H22C)
;
_olex2_submission_special_instructions 'No special instructions were received'

loop_
_space_group_symop_operation_xyz
'x, y, z'
'-x+1/2, y+1/2, -z+1/2'
'-x, -y, -z'
'x-1/2, -y-1/2, z-1/2'

loop_
_atom_site_label
_atom_site_type_symbol
_atom_site_fract_x
_atom_site_fract_y
_atom_site_fract_z
_atom_site_U_iso_or_equiv
_atom_site_adp_type
_atom_site_occupancy
_atom_site_site_symmetry_order
_atom_site_calc_flag
_atom_site_refinement_flags_posn
_atom_site_refinement_flags_adp
_atom_site_refinement_flags_occupancy
_atom_site_disorder_assembly
_atom_site_disorder_group
O3 O 0.57934(11) 0.69922(3) 0.47185(9) 0.01860(19) Uani 1 1 d . . . . .
H3 H 0.6914 0.6737 0.5169 0.022 Uiso 1 1 d R U . . .
O2 O 0.95426(11) 0.56785(4) 0.70928(9) 0.01840(19) Uani 1 1 d . . . . .
O1 O 0.84556(12) 0.64473(4) 0.58407(10) 0.0207(2) Uani 1 1 d . . . . .
N2 N 0.43932(13) 0.66393(4) 0.42231(10) 0.0143(2) Uani 1 1 d . . . . .
N1 N 0.23644(13) 0.60598(4) 0.41394(10) 0.0141(2) Uani 1 1 d . . . . .
N3 N 0.89951(14) 0.52342(4) 0.77684(11) 0.0179(2) Uani 1 1 d . . . . .
C16 C 0.39339(15) 0.62659(5) 0.49999(12) 0.0135(2) Uani 1 1 d . . . . .
C13 C 0.73271(15) 0.53415(5) 0.75490(12) 0.0140(2) Uani 1 1 d . . . . .
C15 C 0.81578(16) 0.60307(5) 0.64994(12) 0.0159(2) Uani 1 1 d . . . . .
C11 C 0.50479(16) 0.66171(5) 0.74876(12) 0.0139(2) Uani 1 1 d . . . . .
C19 C 0.49628(15) 0.61156(5) 0.65277(12) 0.0130(2) Uani 1 1 d . . . . .
H19 H 0.4229 0.5834 0.6783 0.016 Uiso 1 1 calc R U . . .
C14 C 0.67045(15) 0.58351(5) 0.67646(12) 0.0135(2) Uani 1 1 d . . . . .
C18 C 0.18582(16) 0.63109(5) 0.28091(12) 0.0163(2) Uani 1 1 d . . . . .
C3 C 0.63643(15) 0.49335(5) 0.80829(12) 0.0142(2) Uani 1 1 d . . . . .
C4 C 0.47976(16) 0.46970(5) 0.71637(13) 0.0171(2) Uani 1 1 d . . . . .
H4 H 0.4307 0.4813 0.6198 0.021 Uiso 1 1 calc R U . . .
C2 C 0.70878(16) 0.47539(5) 0.94962(13) 0.0172(2) Uani 1 1 d . . . . .
H2 H 0.8162 0.4909 1.0127 0.021 Uiso 1 1 calc R U . . .
C10 C 0.66300(16) 0.68357(5) 0.84113(12) 0.0168(2) Uani 1 1 d . . . . .
H10 H 0.7717 0.6679 0.8452 0.020 Uiso 1 1 calc R U . . .
C17 C 0.31513(16) 0.66761(5) 0.28601(12) 0.0157(2) Uani 1 1 d . . . . .
C12 C 0.34601(17) 0.68495(5) 0.74516(13) 0.0185(2) Uani 1 1 d . . . . .
H12 H 0.2369 0.6698 0.6839 0.022 Uiso 1 1 calc R U . . .
C1 C 0.62357(17) 0.43478(5) 0.99791(13) 0.0205(3) Uani 1 1 d . . . . .
H1 H 0.6731 0.4226 1.0941 0.025 Uiso 1 1 calc R U . . .
C7 C 0.34649(18) 0.73011(5) 0.83050(14) 0.0224(3) Uani 1 1 d . . . . .
H7 H 0.2380 0.7460 0.8263 0.027 Uiso 1 1 calc R U . . .
C9 C 0.66338(18) 0.72841(5) 0.92801(13) 0.0203(3) Uani 1 1 d . . . . .
H9 H 0.7722 0.7429 0.9917 0.024 Uiso 1 1 calc R U . . .
C6 C 0.46660(18) 0.41185(5) 0.90668(14) 0.0214(3) Uani 1 1 d . . . . .
H6 H 0.4082 0.3844 0.9406 0.026 Uiso 1 1 calc R U . . .
C21 C 0.01552(17) 0.61921(6) 0.16307(14) 0.0233(3) Uani 1 1 d . . . . .
H21A H -0.0033 0.5791 0.1541 0.035 Uiso 1 1 calc R U . . .
H21B H 0.0188 0.6341 0.0737 0.035 Uiso 1 1 calc R U . . .
H21C H -0.0812 0.6366 0.1837 0.035 Uiso 1 1 calc R U . . .
C8 C 0.50539(19) 0.75198(5) 0.92183(13) 0.0220(3) Uani 1 1 d . . . . .
H8 H 0.5059 0.7830 0.9799 0.026 Uiso 1 1 calc R U . . .
C20 C 0.12257(16) 0.56915(5) 0.45768(13) 0.0195(3) Uani 1 1 d . . . . .
H20A H 0.1956 0.5457 0.5366 0.029 Uiso 1 1 calc R U . . .
H20B H 0.0536 0.5458 0.3771 0.029 Uiso 1 1 calc R U . . .
H20C H 0.0423 0.5913 0.4886 0.029 Uiso 1 1 calc R U . . .
C22 C 0.33654(18) 0.70622(5) 0.17926(13) 0.0212(3) Uani 1 1 d . . . . .
H22A H 0.3459 0.7442 0.2153 0.032 Uiso 1 1 calc R U . . .
H22B H 0.2340 0.7032 0.0901 0.032 Uiso 1 1 calc R U . . .
H22C H 0.4439 0.6967 0.1618 0.032 Uiso 1 1 calc R U . . .
C5 C 0.39493(17) 0.42906(5) 0.76562(14) 0.0206(3) Uani 1 1 d . . . . .
H5 H 0.2881 0.4131 0.7027 0.025 Uiso 1 1 calc R U . . .

loop_
_atom_site_aniso_label
_atom_site_aniso_U_11
_atom_site_aniso_U_22
_atom_site_aniso_U_33
_atom_site_aniso_U_23
_atom_site_aniso_U_13
_atom_site_aniso_U_12
O3 0.0169(4) 0.0156(4) 0.0211(4) 0.0025(3) 0.0043(3) -0.0044(3)
O2 0.0152(4) 0.0191(4) 0.0225(4) 0.0044(3) 0.0088(3) 0.0013(3)
O1 0.0194(4) 0.0198(4) 0.0258(5) 0.0067(3) 0.0117(4) -0.0002(3)
N2 0.0149(5) 0.0139(5) 0.0141(4) 0.0010(3) 0.0053(4) -0.0001(4)
N1 0.0124(4) 0.0153(5) 0.0147(5) 0.0013(3) 0.0051(4) 0.0007(3)
N3 0.0170(5) 0.0166(5) 0.0206(5) 0.0040(4) 0.0076(4) 0.0008(4)
C16 0.0134(5) 0.0137(5) 0.0140(5) 0.0001(4) 0.0059(4) 0.0008(4)
C13 0.0151(5) 0.0142(5) 0.0119(5) -0.0010(4) 0.0040(4) 0.0004(4)
C15 0.0155(5) 0.0168(5) 0.0155(5) -0.0006(4) 0.0059(4) 0.0009(4)
C11 0.0183(6) 0.0137(5) 0.0113(5) 0.0029(4) 0.0072(4) 0.0016(4)
C19 0.0153(5) 0.0130(5) 0.0119(5) 0.0012(4) 0.0064(4) 0.0010(4)
C14 0.0147(5) 0.0133(5) 0.0127(5) 0.0006(4) 0.0052(4) 0.0006(4)
C18 0.0161(6) 0.0174(5) 0.0146(5) 0.0015(4) 0.0048(4) 0.0039(4)
C3 0.0140(5) 0.0133(5) 0.0163(5) 0.0006(4) 0.0066(4) 0.0020(4)
C4 0.0173(6) 0.0168(6) 0.0162(5) 0.0013(4) 0.0048(5) 0.0017(4)
C2 0.0173(6) 0.0173(6) 0.0161(5) 0.0014(4) 0.0051(4) 0.0012(4)
C10 0.0185(6) 0.0179(6) 0.0160(5) 0.0006(4) 0.0088(5) -0.0003(4)
C17 0.0171(6) 0.0166(5) 0.0135(5) 0.0012(4) 0.0057(4) 0.0036(4)
C12 0.0187(6) 0.0218(6) 0.0149(5) 0.0009(4) 0.0062(5) 0.0041(5)
C1 0.0230(6) 0.0218(6) 0.0180(6) 0.0048(4) 0.0091(5) 0.0035(5)
C7 0.0268(7) 0.0236(6) 0.0197(6) 0.0018(5) 0.0120(5) 0.0089(5)
C9 0.0261(7) 0.0188(6) 0.0175(6) -0.0018(4) 0.0096(5) -0.0045(5)
C6 0.0223(6) 0.0186(6) 0.0270(6) 0.0034(5) 0.0133(5) -0.0009(5)
C21 0.0178(6) 0.0265(7) 0.0203(6) 0.0030(5) 0.0007(5) 0.0011(5)
C8 0.0350(7) 0.0166(6) 0.0184(6) -0.0005(4) 0.0148(5) 0.0020(5)
C20 0.0147(6) 0.0230(6) 0.0202(6) 0.0022(5) 0.0058(5) -0.0037(5)
C22 0.0266(7) 0.0208(6) 0.0173(6) 0.0062(5) 0.0095(5) 0.0038(5)
C5 0.0161(6) 0.0202(6) 0.0246(6) -0.0013(5) 0.0064(5) -0.0024(5)

loop_
_atom_type_symbol
_atom_type_description
_atom_type_scat_dispersion_real
_atom_type_scat_dispersion_imag
_atom_type_scat_source
C C 0.0033 0.0016 'International Tables Vol C Tables 4.2.6.8 and 6.1.1.4'
H H 0.0000 0.0000 'International Tables Vol C Tables 4.2.6.8 and 6.1.1.4'
N N 0.0061 0.0033 'International Tables Vol C Tables 4.2.6.8 and 6.1.1.4'
O O 0.0106 0.0060 'International Tables Vol C Tables 4.2.6.8 and 6.1.1.4'

loop_
_geom_angle_atom_site_label_1
_geom_angle_atom_site_label_2
_geom_angle_atom_site_label_3
_geom_angle
_geom_angle_site_symmetry_1
_geom_angle_site_symmetry_3
_geom_angle_publ_flag
N2 O3 H3 105.4 . . ?
C15 O2 N3 109.07(9) . . ?
C15 O1 H3 110.1 . . ?
O3 N2 C17 122.26(10) . . ?
C16 N2 O3 125.74(10) . . ?
C16 N2 C17 111.61(10) . . ?
C16 N1 C18 109.58(10) . . ?
C16 N1 C20 125.79(10) . . ?
C18 N1 C20 124.04(10) . . ?
C13 N3 O2 104.74(9) . . ?
N2 C16 N1 105.95(10) . . ?
N2 C16 C19 126.45(10) . . ?
N1 C16 C19 127.60(10) . . ?
N3 C13 C14 113.21(11) . . ?
N3 C13 C3 117.27(10) . . ?
C14 C13 C3 129.47(11) . . ?
O2 C15 C14 109.17(10) . . ?
O1 C15 O2 115.88(10) . . ?
O1 C15 C14 134.94(11) . . ?
C10 C11 C19 122.66(11) . . ?
C10 C11 C12 119.07(11) . . ?
C12 C11 C19 118.24(10) . . ?
C16 C19 C11 109.56(9) . . ?
C16 C19 H19 105.5 . . ?
C16 C19 C14 114.09(9) . . ?
C11 C19 H19 105.5 . . ?
C14 C19 C11 115.59(9) . . ?
C14 C19 H19 105.5 . . ?
C13 C14 C19 126.06(10) . . ?
C15 C14 C13 103.81(10) . . ?
C15 C14 C19 129.34(10) . . ?
N1 C18 C21 123.16(11) . . ?
C17 C18 N1 107.20(10) . . ?
C17 C18 C21 129.60(11) . . ?
C4 C3 C13 120.57(10) . . ?
C4 C3 C2 119.43(11) . . ?
C2 C3 C13 119.85(11) . . ?
C3 C4 H4 119.9 . . ?
C5 C4 C3 120.25(11) . . ?
C5 C4 H4 119.9 . . ?
C3 C2 H2 120.0 . . ?
C1 C2 C3 119.98(11) . . ?
C1 C2 H2 120.0 . . ?
C11 C10 H10 119.8 . . ?
C11 C10 C9 120.41(12) . . ?
C9 C10 H10 119.8 . . ?
N2 C17 C22 121.78(11) . . ?
C18 C17 N2 105.66(10) . . ?
C18 C17 C22 132.56(11) . . ?
C11 C12 H12 119.8 . . ?
C7 C12 C11 120.49(12) . . ?
C7 C12 H12 119.8 . . ?
C2 C1 H1 119.8 . . ?
C6 C1 C2 120.43(12) . . ?
C6 C1 H1 119.8 . . ?
C12 C7 H7 120.0 . . ?
C8 C7 C12 120.05(12) . . ?
C8 C7 H7 120.0 . . ?
C10 C9 H9 119.9 . . ?
C8 C9 C10 120.22(12) . . ?
C8 C9 H9 119.9 . . ?
C1 C6 H6 120.0 . . ?
C1 C6 C5 119.90(12) . . ?
C5 C6 H6 120.0 . . ?
C18 C21 H21A 109.5 . . ?
C18 C21 H21B 109.5 . . ?
C18 C21 H21C 109.5 . . ?
H21A C21 H21B 109.5 . . ?
H21A C21 H21C 109.5 . . ?
H21B C21 H21C 109.5 . . ?
C7 C8 H8 120.1 . . ?
C9 C8 C7 119.74(12) . . ?
C9 C8 H8 120.1 . . ?
N1 C20 H20A 109.5 . . ?
N1 C20 H20B 109.5 . . ?
N1 C20 H20C 109.5 . . ?
H20A C20 H20B 109.5 . . ?
H20A C20 H20C 109.5 . . ?
H20B C20 H20C 109.5 . . ?
C17 C22 H22A 109.5 . . ?
C17 C22 H22B 109.5 . . ?
C17 C22 H22C 109.5 . . ?
H22A C22 H22B 109.5 . . ?
H22A C22 H22C 109.5 . . ?
H22B C22 H22C 109.5 . . ?
C4 C5 H5 120.0 . . ?
C6 C5 C4 120.00(12) . . ?
C6 C5 H5 120.0 . . ?

loop_
_geom_bond_atom_site_label_1
_geom_bond_atom_site_label_2
_geom_bond_distance
_geom_bond_site_symmetry_2
_geom_bond_publ_flag
O3 H3 1.0567 . ?
O3 N2 1.3630(13) . ?
O2 N3 1.4278(13) . ?
O2 C15 1.3631(14) . ?
O1 H3 1.3774 . ?
O1 C15 1.2777(14) . ?
N2 C16 1.3354(15) . ?
N2 C17 1.3785(15) . ?
N1 C16 1.3489(14) . ?
N1 C18 1.3906(15) . ?
N1 C20 1.4648(15) . ?
N3 C13 1.3184(15) . ?
C16 C19 1.5038(15) . ?
C13 C14 1.4185(15) . ?
C13 C3 1.4785(16) . ?
C15 C14 1.3877(17) . ?
C11 C19 1.5369(15) . ?
C11 C10 1.3873(17) . ?
C11 C12 1.3972(17) . ?
C19 H19 1.0000 . ?
C19 C14 1.5090(16) . ?
C18 C17 1.3599(17) . ?
C18 C21 1.4857(16) . ?
C3 C4 1.3945(16) . ?
C3 C2 1.3972(16) . ?
C4 H4 0.9500 . ?
C4 C5 1.3926(17) . ?
C2 H2 0.9500 . ?
C2 C1 1.3889(18) . ?
C10 H10 0.9500 . ?
C10 C9 1.3932(17) . ?
C17 C22 1.4826(17) . ?
C12 H12 0.9500 . ?
C12 C7 1.3891(17) . ?
C1 H1 0.9500 . ?
C1 C6 1.3868(19) . ?
C7 H7 0.9500 . ?
C7 C8 1.388(2) . ?
C9 H9 0.9500 . ?
C9 C8 1.3865(19) . ?
C6 H6 0.9500 . ?
C6 C5 1.3890(18) . ?
C21 H21A 0.9800 . ?
C21 H21B 0.9800 . ?
C21 H21C 0.9800 . ?
C8 H8 0.9500 . ?
C20 H20A 0.9800 . ?
C20 H20B 0.9800 . ?
C20 H20C 0.9800 . ?
C22 H22A 0.9800 . ?
C22 H22B 0.9800 . ?
C22 H22C 0.9800 . ?
C5 H5 0.9500 . ?

loop_
_geom_hbond_atom_site_label_D
_geom_hbond_atom_site_label_H
_geom_hbond_atom_site_label_A
_geom_hbond_distance_DH
_geom_hbond_distance_HA
_geom_hbond_distance_DA
_geom_hbond_angle_DHA
_geom_hbond_site_symmetry_A
O3 H3 O1 1.06 1.38 2.4311(13) 174.3 .

loop_
_geom_torsion_atom_site_label_1
_geom_torsion_atom_site_label_2
_geom_torsion_atom_site_label_3
_geom_torsion_atom_site_label_4
_geom_torsion
_geom_torsion_site_symmetry_1
_geom_torsion_site_symmetry_2
_geom_torsion_site_symmetry_3
_geom_torsion_site_symmetry_4
_geom_torsion_publ_flag
O3 N2 C16 N1 172.30(10) . . . . ?
O3 N2 C16 C19 -7.04(18) . . . . ?
O3 N2 C17 C18 -172.44(10) . . . . ?
O3 N2 C17 C22 6.91(17) . . . . ?
O2 N3 C13 C14 -0.17(13) . . . . ?
O2 N3 C13 C3 177.45(9) . . . . ?
O2 C15 C14 C13 -0.31(13) . . . . ?
O2 C15 C14 C19 169.86(11) . . . . ?
O1 C15 C14 C13 179.03(13) . . . . ?
O1 C15 C14 C19 -10.8(2) . . . . ?
N2 C16 C19 C11 65.04(15) . . . . ?
N2 C16 C19 C14 -66.33(15) . . . . ?
N1 C16 C19 C11 -114.16(13) . . . . ?
N1 C16 C19 C14 114.47(13) . . . . ?
N1 C18 C17 N2 -0.57(13) . . . . ?
N1 C18 C17 C22 -179.83(12) . . . . ?
N3 O2 C15 O1 -179.26(10) . . . . ?
N3 O2 C15 C14 0.22(13) . . . . ?
N3 C13 C14 C15 0.30(13) . . . . ?
N3 C13 C14 C19 -170.29(11) . . . . ?
N3 C13 C3 C4 -124.35(12) . . . . ?
N3 C13 C3 C2 51.21(15) . . . . ?
C16 N2 C17 C18 0.74(13) . . . . ?
C16 N2 C17 C22 -179.90(11) . . . . ?
C16 N1 C18 C17 0.23(13) . . . . ?
C16 N1 C18 C21 -177.53(11) . . . . ?
C16 C19 C14 C13 -131.10(12) . . . . ?
C16 C19 C14 C15 60.74(16) . . . . ?
C13 C3 C4 C5 176.45(11) . . . . ?
C13 C3 C2 C1 -176.38(11) . . . . ?
C15 O2 N3 C13 -0.03(12) . . . . ?
C11 C19 C14 C13 100.52(13) . . . . ?
C11 C19 C14 C15 -67.63(15) . . . . ?
C11 C10 C9 C8 -0.66(18) . . . . ?
C11 C12 C7 C8 -0.98(19) . . . . ?
C19 C11 C10 C9 -178.71(11) . . . . ?
C19 C11 C12 C7 179.61(11) . . . . ?
C14 C13 C3 C4 52.81(17) . . . . ?
C14 C13 C3 C2 -131.63(13) . . . . ?
C18 N1 C16 N2 0.22(13) . . . . ?
C18 N1 C16 C19 179.55(11) . . . . ?
C3 C13 C14 C15 -176.95(11) . . . . ?
C3 C13 C14 C19 12.45(19) . . . . ?
C3 C4 C5 C6 -0.17(19) . . . . ?
C3 C2 C1 C6 -0.04(19) . . . . ?
C4 C3 C2 C1 -0.77(18) . . . . ?
C2 C3 C4 C5 0.87(18) . . . . ?
C2 C1 C6 C5 0.8(2) . . . . ?
C10 C11 C19 C16 -124.23(12) . . . . ?
C10 C11 C19 C14 6.34(16) . . . . ?
C10 C11 C12 C7 1.44(18) . . . . ?
C10 C9 C8 C7 1.13(19) . . . . ?
C17 N2 C16 N1 -0.60(13) . . . . ?
C17 N2 C16 C19 -179.94(11) . . . . ?
C12 C11 C19 C16 57.66(13) . . . . ?
C12 C11 C19 C14 -171.76(10) . . . . ?
C12 C11 C10 C9 -0.62(17) . . . . ?
C12 C7 C8 C9 -0.32(19) . . . . ?
C1 C6 C5 C4 -0.7(2) . . . . ?
C21 C18 C17 N2 177.00(12) . . . . ?
C21 C18 C17 C22 -2.3(2) . . . . ?
C20 N1 C16 N2 -171.30(11) . . . . ?
C20 N1 C16 C19 8.04(19) . . . . ?
C20 N1 C18 C17 171.93(11) . . . . ?
C20 N1 C18 C21 -5.84(18) . . . . ?
